data_1575869
loop_
_publ_author_name
'Zheng, Canze'
'Zhu, Liwei'
'Zhang, Jianyu'
'Deng, Xin'
'Zhong, Zhengyao'
'He, Xiang'
'Zhang, Qiaoyun'
'Liu, Junkai'
'Meng, Miao'
'Lam, Jacky W. Y.'
'Li, Ying'
'Chen, Ming'
'Tang, Ben Zhong'

_publ_section_title
;
 An acceptor motor-driven electronic donor-acceptor supramolecular
 scaffold towards imaging-guided tumor therapy.
;
_journal_issue 42
_journal_name_full 'Chemical science'
_journal_page_first 20048
_journal_page_last 20060
_journal_paper_doi 10.1039/d5sc05770a
_journal_volume 16
_journal_year 2025
_chemical_formula_moiety 'C18 N12, C20 H12'
_chemical_formula_sum 'C38 H12 N12'
_chemical_formula_weight 636.60
_space_group_crystal_system triclinic
_space_group_IT_number 2
_space_group_name_Hall '-P 1'
_space_group_name_H-M_alt 'P -1'
_atom_sites_solution_hydrogens geom
_atom_sites_solution_primary dual
_audit_creation_date 2022-10-29
_audit_creation_method
;
Olex2 1.5
(compiled 2022.04.07 svn.rca3783a0 for OlexSys, GUI svn.r6498)
;
_audit_update_record
;
2025-01-04 deposited with the CCDC.	2025-09-16 downloaded from the CCDC.
;
_cell_angle_alpha 91.983(4)
_cell_angle_beta 91.450(4)
_cell_angle_gamma 92.672(4)
_cell_formula_units_Z 2
_cell_length_a 7.2462(3)
_cell_length_b 10.5982(5)
_cell_length_c 21.3799(10)
_cell_measurement_reflns_used 3825
_cell_measurement_temperature 169.99(10)
_cell_measurement_theta_max 73.5810
_cell_measurement_theta_min 2.0530
_cell_volume 1638.54(13)
_computing_cell_refinement 'CrysAlisPro 1.171.38.43f (Rigaku OD, 2015)'
_computing_data_collection 'CrysAlisPro 1.171.38.43f (Rigaku OD, 2015)'
_computing_data_reduction 'CrysAlisPro 1.171.38.43f (Rigaku OD, 2015)'
_computing_molecular_graphics 'Olex2 1.5 (Dolomanov et al., 2009)'
_computing_publication_material 'Olex2 1.5 (Dolomanov et al., 2009)'
_computing_structure_refinement 'SHELXL 2018/3 (Sheldrick, 2015)'
_computing_structure_solution 'SHELXT 2018/2 (Sheldrick, 2018)'
_diffrn_ambient_environment N~2~
_diffrn_ambient_temperature 169.99(10)
_diffrn_detector 'CCD plate'
_diffrn_detector_area_resol_mean 5.2684
_diffrn_detector_type AtlasS2
_diffrn_measured_fraction_theta_full 0.998
_diffrn_measured_fraction_theta_max 0.998
_diffrn_measurement_details
;
List of Runs (angles in degrees, time in seconds):

  # Type    Start    End  Width  t~exp~   \w     \q     \k     \f   Frames
#--------------------------------------------------------------------------
  1  \w     16.00 101.00   1.00    1.00    --   40.73  38.00 -90.00   85
  2  \w     86.00 173.00   1.00    2.68    --  107.58  30.00-120.00   87
  3  \w    103.00 147.00   1.00    2.68    --  107.58 125.00  60.00   44
  4  \w    123.00 176.00   1.00    2.68    --  107.58 125.00 120.00   53
  5  \w     92.00 176.00   1.00    2.68    --  107.58  45.00 120.00   84
  6  \w     92.00 155.00   1.00    2.68    --  107.58 143.00 163.00   63
  7  \w     86.00 163.00   1.00    2.68    --  107.58  77.00 150.00   77
  8  \w     81.00 127.00   1.00    2.68    --  107.58 -45.00 150.00   46
  9  \w     92.00 138.00   1.00    2.68    --  107.58 -77.00 150.00   46
 10  \w     79.00 120.00   1.00    2.68    --  107.58-125.00 120.00   41
 11  \w     50.00 119.00   1.00    2.68    --  107.58-125.00   0.00   69
 12  \w     43.00  97.00   1.00    1.00    --   40.73-125.00 -60.00   54
 13  \w     39.00 128.00   1.00    2.68    --  107.58 -61.00  60.00   89
 14  \w     36.00  71.00   1.00    2.68    --  107.58 -45.00 150.00   35
 15  \w     35.00  62.00   1.00    2.68    --  107.58-125.00 120.00   27
 16  \w    -62.00  30.00   1.00    1.00    --  -40.73  57.00 120.00   92
 17  \w      4.00  43.00   1.00    1.00    --   40.73 -99.00-180.00   39
 18  \w     64.00 106.00   1.00    2.68    --  107.58 -95.00-180.00   42
 19  \w   -110.00 -13.00   1.00    1.00    --  -40.73 -57.00 -30.00   97
;
_diffrn_measurement_device 'four-circle diffractometer'
_diffrn_measurement_device_type 'SuperNova, Dual, Cu at zero, AtlasS2'
_diffrn_measurement_method '\w scans'
_diffrn_orient_matrix_type 'CrysAlisPro convention (1999,Acta A55,543-557)'
_diffrn_orient_matrix_UB_11 -0.0198548000
_diffrn_orient_matrix_UB_12 0.1035587000
_diffrn_orient_matrix_UB_13 0.0514258000
_diffrn_orient_matrix_UB_21 -0.0120064000
_diffrn_orient_matrix_UB_22 0.0998961000
_diffrn_orient_matrix_UB_23 -0.0504201000
_diffrn_orient_matrix_UB_31 -0.2116435000
_diffrn_orient_matrix_UB_32 -0.0223463000
_diffrn_orient_matrix_UB_33 -0.0039201000
_diffrn_radiation_monochromator mirror
_diffrn_radiation_probe x-ray
_diffrn_radiation_type 'Cu K\a'
_diffrn_radiation_wavelength 1.54184
_diffrn_reflns_av_R_equivalents 0.0296
_diffrn_reflns_av_unetI/netI 0.0345
_diffrn_reflns_Laue_measured_fraction_full 0.998
_diffrn_reflns_Laue_measured_fraction_max 0.998
_diffrn_reflns_limit_h_max 6
_diffrn_reflns_limit_h_min -8
_diffrn_reflns_limit_k_max 12
_diffrn_reflns_limit_k_min -12
_diffrn_reflns_limit_l_max 24
_diffrn_reflns_limit_l_min -22
_diffrn_reflns_number 9556
_diffrn_reflns_point_group_measured_fraction_full 0.998
_diffrn_reflns_point_group_measured_fraction_max 0.998
_diffrn_reflns_theta_full 62.497
_diffrn_reflns_theta_max 62.497
_diffrn_reflns_theta_min 2.068
_diffrn_source 'micro-focus sealed X-ray tube'
_diffrn_source_type 'SuperNova (Cu) X-ray Source'
_exptl_absorpt_coefficient_mu 0.671
_exptl_absorpt_correction_T_max 1.00000
_exptl_absorpt_correction_T_min 0.63774
_exptl_absorpt_correction_type multi-scan
_exptl_absorpt_process_details
;
CrysAlisPro 1.171.38.43f (Rigaku Oxford Diffraction, 2015)
Empirical absorption correction using spherical harmonics,
 implemented in SCALE3 ABSPACK scaling algorithm.
;
_exptl_crystal_colour 'light black'
_exptl_crystal_density_diffrn 1.290
_exptl_crystal_description block
_exptl_crystal_F_000 648
_exptl_crystal_size_max 0.14
_exptl_crystal_size_mid 0.13
_exptl_crystal_size_min 0.11
_refine_diff_density_max 0.633
_refine_diff_density_min -0.264
_refine_diff_density_rms 0.118
_refine_ls_extinction_coef 0.0021(4)
_refine_ls_extinction_expression Fc^*^=kFc[1+0.001xFc^2^\l^3^/sin(2\q)]^-1/4^
_refine_ls_extinction_method 'SHELXL-2018/3 (Sheldrick 2018)'
_refine_ls_goodness_of_fit_ref 1.076
_refine_ls_hydrogen_treatment constr
_refine_ls_matrix_type full
_refine_ls_number_parameters 633
_refine_ls_number_reflns 5212
_refine_ls_number_restraints 1146
_refine_ls_restrained_S_all 0.996
_refine_ls_R_factor_all 0.0727
_refine_ls_R_factor_gt 0.0592
_refine_ls_shift/su_max 0.000
_refine_ls_shift/su_mean 0.000
_refine_ls_structure_factor_coef Fsqd
_refine_ls_weighting_details 'w=1/[\s^2^(Fo^2^)+(0.1046P)^2^+0.5002P] where P=(Fo^2^+2Fc^2^)/3'
_refine_ls_weighting_scheme calc
_refine_ls_wR_factor_gt 0.1735
_refine_ls_wR_factor_ref 0.1842
_reflns_Friedel_coverage 0.000
_reflns_number_gt 4080
_reflns_number_total 5212
_reflns_threshold_expression 'I > 2\s(I)'
_cod_data_source_file d5sc05770a2.cif
_cod_data_source_block a14-d13_3
_cod_depositor_comments 'Adding full bibliography for 1575868--1575869.cif.'
_cod_database_code 1575869
_shelx_shelxl_version_number 2018/3
_shelx_space_group_comment
;
The symmetry employed for this shelxl refinement is uniquely defined
by the following loop, which should always be used as a source of
symmetry information in preference to the above space-group names.
They are only intended as comments.
;
_olex2_refinement_description
;
1. Fixed Uiso
 At 1.2 times of:
  All C(H) groups
2. Restrained distances
 C9-C5 \\sim C9A-C5A
 with sigma of 0.02
 C4-C2 \\sim C4A-C2A
 with sigma of 0.04
 C20-C15 \\sim C20A-C15A
 with sigma of 0.04
 C9-C10 \\sim C9A-C10A
 with sigma of 0.02
 C9-C8 \\sim C9A-C8A
 with sigma of 0.02
 C5-C20 \\sim C5A-C20A
 with sigma of 0.02
 C14-C12 \\sim C14A-C12A
 with sigma of 0.04
 C5-C4 \\sim C5A-C4A
 with sigma of 0.02
 C10-C15 \\sim C10A-C15A
 with sigma of 0.02
 C15-C11 \\sim C15A-C11A
 with sigma of 0.04
 C10-C11 \\sim C10A-C11A
 with sigma of 0.02
 C19-C1 \\sim C19A-C1A
 with sigma of 0.04
 C20-C19 \\sim C20A-C19A
 with sigma of 0.02
 C13-C16 \\sim C13A-C16A
 with sigma of 0.04
 C20-C1 \\sim C20A-C1A
 with sigma of 0.02
 C15-C19 \\sim C15A-C19A
 with sigma of 0.02
 C15-C14 \\sim C15A-C14A
 with sigma of 0.02
 C10-C14 \\sim C10A-C14A
 with sigma of 0.04
 C8-C7 \\sim C8A-C7A
 with sigma of 0.02
 C20-C2 \\sim C20A-C2A
 with sigma of 0.04
 C19-C18 \\sim C19A-C18A
 with sigma of 0.02
 C15-C18 \\sim C15A-C18A
 with sigma of 0.04
 C4-C6 \\sim C4A-C6A
 with sigma of 0.02
 C4-C3 \\sim C4A-C3A
 with sigma of 0.02
 C19-C17 \\sim C19A-C17A
 with sigma of 0.04
 C11-C12 \\sim C11A-C12A
 with sigma of 0.02
 C6-C3 \\sim C6A-C3A
 with sigma of 0.04
 C7-C6 \\sim C7A-C6A
 with sigma of 0.02
 C1-C2 \\sim C1A-C2A
 with sigma of 0.02
 C3-C2 \\sim C3A-C2A
 with sigma of 0.02
 C13-C14 \\sim C13A-C14A
 with sigma of 0.02
 C13-C12 \\sim C13A-C12A
 with sigma of 0.02
 C10-C19 \\sim C10A-C19A
 with sigma of 0.04
 C10-C12 \\sim C10A-C12A
 with sigma of 0.04
 C14-C16 \\sim C14A-C16A
 with sigma of 0.02
 C20-C4 \\sim C20A-C4A
 with sigma of 0.04
 C20-C18 \\sim C20A-C18A
 with sigma of 0.04
 C15-C13 \\sim C15A-C13A
 with sigma of 0.04
 C15-C16 \\sim C15A-C16A
 with sigma of 0.04
 C18-C17 \\sim C18A-C17A
 with sigma of 0.02
 C17-C16 \\sim C17A-C16A
 with sigma of 0.02
 C8-C6 \\sim C8A-C6A
 with sigma of 0.04
 C19-C14 \\sim C19A-C14A
 with sigma of 0.04
 C4-C7 \\sim C4A-C7A
 with sigma of 0.04
 C11-C13 \\sim C11A-C13A
 with sigma of 0.04
 C1-C3 \\sim C1A-C3A
 with sigma of 0.04
 C9-C20 \\sim C9A-C20A
 with sigma of 0.04
 C9-C15 \\sim C9A-C15A
 with sigma of 0.04
 C9-C4 \\sim C9A-C4A
 with sigma of 0.04
 C14-C17 \\sim C14A-C17A
 with sigma of 0.04
 C9-C11 \\sim C9A-C11A
 with sigma of 0.04
 C9-C7 \\sim C9A-C7A
 with sigma of 0.04
 C5-C10 \\sim C5A-C10A
 with sigma of 0.04
 C18-C16 \\sim C18A-C16A
 with sigma of 0.04
 C5-C8 \\sim C5A-C8A
 with sigma of 0.04
 C5-C19 \\sim C5A-C19A
 with sigma of 0.04
 C5-C6 \\sim C5A-C6A
 with sigma of 0.04
 C5-C1 \\sim C5A-C1A
 with sigma of 0.04
 C5-C3 \\sim C5A-C3A
 with sigma of 0.04
 C10-C8 \\sim C10A-C8A
 with sigma of 0.04
3. Rigid bond restraints
 C9, C5, C10, C20, C15, C8, C19, C4, C11, C7, C6, C1, C3, C13, C14, C2, C12,
 C18, C17, C16, C9A, C10A, C15A, C8A, C19A, C11A, C13A, C14A, C12A, C18A, C17A,
 C16A, C5A, C20A, C4A, C7A, C6A, C1A, C3A, C2A
 with sigma for 1-2 distances of 0.01 and sigma for 1-3 distances of 0.01
4. Uiso/Uaniso restraints and constraints
C9 \\sim C5 \\sim C10 \\sim C20 \\sim C15 \\sim C8 \\sim C19 \\sim C4 \\sim C11
\\sim C7 \\sim C6 \\sim C1 \\sim C3 \\sim C13 \\sim C14 \\sim C2 \\sim C12
\\sim C18 \\sim C17 \\sim C16 \\sim C9A \\sim C10A \\sim C15A \\sim C8A \\sim
C19A \\sim C11A \\sim C13A \\sim C14A \\sim C12A \\sim C18A \\sim C17A \\sim
C16A \\sim C5A \\sim C20A \\sim C4A \\sim C1A \\sim C3A \\sim C2A \\sim C7A
\\sim C6A: within 2A with sigma of 0.04 and sigma for terminal atoms of 0.08
within 2A
Uanis(C9) \\sim Ueq, Uanis(C5) \\sim Ueq, Uanis(C10) \\sim Ueq, Uanis(C20)
\\sim Ueq, Uanis(C15) \\sim Ueq, Uanis(C8) \\sim Ueq, Uanis(C19) \\sim Ueq,
Uanis(C4) \\sim Ueq, Uanis(C11) \\sim Ueq, Uanis(C1) \\sim Ueq, Uanis(C13)
\\sim Ueq, Uanis(C14) \\sim Ueq, Uanis(C2) \\sim Ueq, Uanis(C12) \\sim Ueq,
Uanis(C18) \\sim Ueq, Uanis(C17) \\sim Ueq, Uanis(C16) \\sim Ueq, Uanis(C9A)
\\sim Ueq, Uanis(C10A) \\sim Ueq, Uanis(C15A) \\sim Ueq, Uanis(C19A) \\sim Ueq,
Uanis(C11A) \\sim Ueq, Uanis(C13A) \\sim Ueq, Uanis(C14A) \\sim Ueq,
Uanis(C12A) \\sim Ueq, Uanis(C18A) \\sim Ueq, Uanis(C17A) \\sim Ueq,
Uanis(C16A) \\sim Ueq, Uanis(C5A) \\sim Ueq, Uanis(C20A) \\sim Ueq, Uanis(C1A)
\\sim Ueq, Uanis(C2A) \\sim Ueq, Uanis(C7) \\sim Ueq, Uanis(C6) \\sim Ueq,
Uanis(C3) \\sim Ueq, Uanis(C8A) \\sim Ueq, Uanis(C4A) \\sim Ueq, Uanis(C3A)
\\sim Ueq, Uanis(C7A) \\sim Ueq, Uanis(C6A) \\sim Ueq: with sigma of 0.1 and
sigma for terminal atoms of 0.2
Uanis(C5A) \\sim Ueq: with sigma of 0.001 and sigma for terminal atoms of 0.002
Uanis(C9) \\sim Ueq, Uanis(C5) \\sim Ueq, Uanis(C10) \\sim Ueq, Uanis(C20)
\\sim Ueq, Uanis(C15) \\sim Ueq, Uanis(C8) \\sim Ueq, Uanis(C19) \\sim Ueq,
Uanis(C4) \\sim Ueq, Uanis(C11) \\sim Ueq, Uanis(C7) \\sim Ueq, Uanis(C6) \\sim
Ueq, Uanis(C1) \\sim Ueq, Uanis(C3) \\sim Ueq, Uanis(C13) \\sim Ueq, Uanis(C14)
\\sim Ueq, Uanis(C2) \\sim Ueq, Uanis(C12) \\sim Ueq, Uanis(C18) \\sim Ueq,
Uanis(C17) \\sim Ueq, Uanis(C16) \\sim Ueq, Uanis(C9A) \\sim Ueq, Uanis(C10A)
\\sim Ueq, Uanis(C15A) \\sim Ueq, Uanis(C8A) \\sim Ueq, Uanis(C19A) \\sim Ueq,
Uanis(C11A) \\sim Ueq, Uanis(C13A) \\sim Ueq, Uanis(C14A) \\sim Ueq,
Uanis(C12A) \\sim Ueq, Uanis(C18A) \\sim Ueq, Uanis(C17A) \\sim Ueq,
Uanis(C16A) \\sim Ueq, Uanis(C5A) \\sim Ueq, Uanis(C20A) \\sim Ueq, Uanis(C4A)
\\sim Ueq, Uanis(C7A) \\sim Ueq, Uanis(C6A) \\sim Ueq, Uanis(C1A) \\sim Ueq,
Uanis(C3A) \\sim Ueq, Uanis(C2A) \\sim Ueq: with sigma of 0.001 and sigma for
terminal atoms of 0.002
5. Others
 Sof(C9A)=Sof(C10A)=Sof(C15A)=Sof(C8A)=Sof(H8A)=Sof(C19A)=Sof(C11A)=Sof(H11A)=
 Sof(C13A)=Sof(H13A)=Sof(C14A)=Sof(C12A)=Sof(H12A)=Sof(C18A)=Sof(H18A)=
 Sof(C17A)=Sof(H17A)=Sof(C16A)=Sof(H16A)=Sof(C5A)=Sof(C20A)=Sof(C4A)=Sof(C7A)=
 Sof(H7A)=Sof(C6A)=Sof(H6A)=Sof(C1A)=Sof(H1A)=Sof(C3A)=Sof(H3A)=Sof(C2A)=
 Sof(H2A)=1-FVAR(1)
 Sof(C9)=Sof(C5)=Sof(C10)=Sof(C20)=Sof(C15)=Sof(C8)=Sof(H8)=Sof(C19)=Sof(C4)=
 Sof(C11)=Sof(H11)=Sof(C7)=Sof(H7)=Sof(C6)=Sof(H6)=Sof(C1)=Sof(H1)=Sof(C3)=
 Sof(H3)=Sof(C13)=Sof(H13)=Sof(C14)=Sof(C2)=Sof(H2)=Sof(C12)=Sof(H12)=Sof(C18)=
 Sof(H18)=Sof(C17)=Sof(H17)=Sof(C16)=Sof(H16)=FVAR(1)
6.a Aromatic/amide H refined with riding coordinates:
 C8(H8), C11(H11), C7(H7), C6(H6), C1(H1), C3(H3), C13(H13), C2(H2), C12(H12),
 C18(H18), C17(H17), C16(H16), C8A(H8A), C11A(H11A), C13A(H13A), C12A(H12A),
 C18A(H18A), C17A(H17A), C16A(H16A), C7A(H7A), C6A(H6A), C1A(H1A), C3A(H3A),
 C2A(H2A)
;
_smtbx_masks_void_probe_radius 1.5
_smtbx_masks_void_truncation_radius 1.2
_olex2_submission_special_instructions 'No special instructions were received'
_oxdiff_exptl_absorpt_empirical_details
;
Empirical correction (ABSPACK) includes:
- Absorption correction using spherical harmonics
- Frame scaling
;
_oxdiff_exptl_absorpt_empirical_full_max 1.557
_oxdiff_exptl_absorpt_empirical_full_min 0.428

loop_
_space_group_symop_operation_xyz
'x, y, z'
'-x, -y, -z'

loop_
_atom_site_label
_atom_site_type_symbol
_atom_site_fract_x
_atom_site_fract_y
_atom_site_fract_z
_atom_site_U_iso_or_equiv
_atom_site_adp_type
_atom_site_occupancy
_atom_site_site_symmetry_order
_atom_site_calc_flag
_atom_site_refinement_flags_posn
_atom_site_refinement_flags_adp
_atom_site_refinement_flags_occupancy
_atom_site_disorder_assembly
_atom_site_disorder_group
N8 N 0.5401(3) 0.56604(19) 0.31444(9) 0.0318(4) Uani 1 1 d . . . . .
N4 N 0.7232(3) 0.13520(19) 0.30783(9) 0.0321(4) Uani 1 1 d . . . . .
N9 N 0.4339(3) 0.54525(19) 0.19031(9) 0.0330(4) Uani 1 1 d . . . . .
N5 N 0.6975(3) 0.35949(19) 0.37276(9) 0.0316(4) Uani 1 1 d . . . . .
N12 N 0.4596(3) 0.3120(2) 0.12356(9) 0.0341(5) Uani 1 1 d . . . . .
N1 N 0.5941(3) 0.10962(19) 0.18179(9) 0.0332(5) Uani 1 1 d . . . . .
C26 C 0.6395(3) 0.3523(2) 0.31228(11) 0.0289(5) Uani 1 1 d . . . . .
C32 C 0.5018(3) 0.4438(2) 0.21738(11) 0.0292(5) Uani 1 1 d . . . . .
C25 C 0.6524(3) 0.2328(2) 0.27754(11) 0.0289(5) Uani 1 1 d . . . . .
N7 N 0.5450(4) 0.7740(2) 0.44125(11) 0.0502(6) Uani 1 1 d . . . . .
C23 C 0.7260(3) 0.0274(2) 0.27481(11) 0.0324(5) Uani 1 1 d . . . . .
C38 C 0.5888(3) 0.2195(2) 0.21493(11) 0.0296(5) Uani 1 1 d . . . . .
N6 N 0.7588(4) 0.4897(2) 0.52149(11) 0.0522(6) Uani 1 1 d . . . . .
C31 C 0.5628(3) 0.4563(2) 0.28309(11) 0.0290(5) Uani 1 1 d . . . . .
C9 C 0.1968(16) 0.2282(8) 0.3148(4) 0.025(2) Uani 0.475(6) 1 d D U P A 1
C29 C 0.5954(3) 0.5711(2) 0.37436(11) 0.0326(5) Uani 1 1 d . . . . .
N2 N 0.6802(4) -0.2046(2) 0.15534(12) 0.0542(6) Uani 1 1 d . . . . .
C37 C 0.5148(3) 0.3278(2) 0.18422(11) 0.0297(5) Uani 1 1 d . . . . .
N3 N 0.8433(4) -0.1700(2) 0.32808(12) 0.0534(6) Uani 1 1 d . . . . .
C21 C 0.6616(3) 0.0146(2) 0.21195(12) 0.0339(5) Uani 1 1 d . . . . .
N11 N 0.3015(4) 0.3995(3) -0.02040(11) 0.0551(6) Uani 1 1 d . . . . .
C27 C 0.6742(3) 0.4680(2) 0.40312(11) 0.0317(5) Uani 1 1 d . . . . .
C33 C 0.3817(3) 0.5286(2) 0.13062(11) 0.0352(5) Uani 1 1 d . . . . .
C35 C 0.3953(3) 0.4130(2) 0.09737(11) 0.0347(5) Uani 1 1 d . . . . .
C5 C 0.1930(13) 0.1192(7) 0.2740(4) 0.028(2) Uani 0.475(6) 1 d D U P A 1
C30 C 0.5666(4) 0.6858(2) 0.41058(11) 0.0366(6) Uani 1 1 d . . . . .
C24 C 0.7945(4) -0.0806(2) 0.30541(12) 0.0381(6) Uani 1 1 d . . . . .
C28 C 0.7267(4) 0.4778(2) 0.46883(12) 0.0376(6) Uani 1 1 d . . . . .
C10 C 0.1178(12) 0.3414(7) 0.2879(4) 0.030(2) Uani 0.475(6) 1 d D U P A 1
C22 C 0.6698(4) -0.1061(2) 0.17875(12) 0.0384(6) Uani 1 1 d . . . . .
N10 N 0.2406(4) 0.7119(3) 0.07245(13) 0.0635(7) Uani 1 1 d . . . . .
C36 C 0.3403(4) 0.4010(3) 0.03178(12) 0.0409(6) Uani 1 1 d . . . . .
C20 C 0.1233(9) 0.1119(7) 0.2105(3) 0.0306(17) Uani 0.475(6) 1 d D U P A 1
C34 C 0.3054(4) 0.6334(3) 0.09929(12) 0.0434(6) Uani 1 1 d . . . . .
C15 C 0.0508(9) 0.3400(7) 0.2245(3) 0.0337(18) Uani 0.475(6) 1 d D U P A 1
C8 C 0.2698(11) 0.2299(7) 0.3761(3) 0.032(2) Uani 0.475(6) 1 d D U P A 1
H8 H 0.270872 0.303451 0.401146 0.039 Uiso 0.475(6) 1 calc R U P A 1
C19 C 0.0521(9) 0.2295(8) 0.1846(3) 0.0338(16) Uani 0.475(6) 1 d D U P A 1
C4 C 0.2673(10) 0.0083(6) 0.3011(4) 0.0341(18) Uani 0.475(6) 1 d D U P A 1
C11 C 0.1079(8) 0.4544(5) 0.3212(3) 0.0254(13) Uani 0.475(6) 1 d D U P A 1
H11 H 0.148958 0.458173 0.362851 0.030 Uiso 0.475(6) 1 calc R U P A 1
C7 C 0.3408(10) 0.1205(9) 0.3991(4) 0.0404(19) Uani 0.475(6) 1 d D U P A 1
H7 H 0.389733 0.121130 0.439705 0.048 Uiso 0.475(6) 1 calc R U P A 1
C6 C 0.3394(10) 0.0133(7) 0.3630(4) 0.0403(19) Uani 0.475(6) 1 d D U P A 1
H6 H 0.387106 -0.058849 0.379447 0.048 Uiso 0.475(6) 1 calc R U P A 1
C1 C 0.1279(10) -0.0005(7) 0.1780(4) 0.0438(17) Uani 0.475(6) 1 d D U P A 1
H1 H 0.081976 -0.006361 0.136939 0.053 Uiso 0.475(6) 1 calc R U P A 1
C3 C 0.2694(10) -0.1081(6) 0.2645(5) 0.0408(15) Uani 0.475(6) 1 d D U P A 1
H3 H 0.316336 -0.180317 0.281142 0.049 Uiso 0.475(6) 1 calc R U P A 1
C13 C -0.0242(7) 0.5583(5) 0.2342(4) 0.0256(12) Uani 0.475(6) 1 d D U P A 1
H13 H -0.070066 0.630785 0.217520 0.031 Uiso 0.475(6) 1 calc R U P A 1
C14 C -0.0221(8) 0.4464(7) 0.1956(3) 0.0322(14) Uani 0.475(6) 1 d D U P A 1
C2 C 0.2003(10) -0.1089(8) 0.2047(4) 0.0465(17) Uani 0.475(6) 1 d D U P A 1
H2 H 0.200740 -0.183372 0.180389 0.056 Uiso 0.475(6) 1 calc R U P A 1
C12 C 0.0402(8) 0.5632(5) 0.2963(4) 0.0354(14) Uani 0.475(6) 1 d D U P A 1
H12 H 0.038031 0.637635 0.320528 0.042 Uiso 0.475(6) 1 calc R U P A 1
C18 C -0.0144(8) 0.2242(7) 0.1236(3) 0.0409(15) Uani 0.475(6) 1 d D U P A 1
H18 H -0.016153 0.148751 0.100054 0.049 Uiso 0.475(6) 1 calc R U P A 1
C17 C -0.0795(7) 0.3341(9) 0.0972(3) 0.0338(14) Uani 0.475(6) 1 d D U P A 1
H17 H -0.118575 0.332804 0.055447 0.041 Uiso 0.475(6) 1 calc R U P A 1
C16 C -0.0854(9) 0.4460(8) 0.1345(3) 0.0465(16) Uani 0.475(6) 1 d D U P A 1
H16 H -0.131427 0.518582 0.117988 0.056 Uiso 0.475(6) 1 calc R U P A 1
C9A C 0.1847(17) 0.2367(8) 0.3095(4) 0.033(2) Uani 0.525(6) 1 d D U P A 2
C10A C 0.1085(11) 0.3388(6) 0.2745(3) 0.0312(18) Uani 0.525(6) 1 d D U P A 2
C15A C 0.0519(8) 0.3103(6) 0.2116(3) 0.0302(15) Uani 0.525(6) 1 d D U P A 2
C8A C 0.2479(11) 0.2540(7) 0.3710(3) 0.039(2) Uani 0.525(6) 1 d D U P A 2
H8A H 0.233193 0.331932 0.391119 0.047 Uiso 0.525(6) 1 calc R U P A 2
C19A C 0.0685(7) 0.1865(7) 0.1835(2) 0.0267(13) Uani 0.525(6) 1 d D U P A 2
C11A C 0.0911(10) 0.4580(6) 0.3005(4) 0.0472(18) Uani 0.525(6) 1 d D U P A 2
H11A H 0.129815 0.473181 0.341997 0.057 Uiso 0.525(6) 1 calc R U P A 2
C13A C -0.0355(8) 0.5290(7) 0.2066(4) 0.0493(15) Uani 0.525(6) 1 d D U P A 2
H13A H -0.085661 0.592682 0.183681 0.059 Uiso 0.525(6) 1 calc R U P A 2
C14A C -0.0188(8) 0.4079(7) 0.1765(3) 0.0462(15) Uani 0.525(6) 1 d D U P A 2
C12A C 0.0199(9) 0.5562(6) 0.2687(4) 0.0468(15) Uani 0.525(6) 1 d D U P A 2
H12A H 0.009356 0.635852 0.287536 0.056 Uiso 0.525(6) 1 calc R U P A 2
C18A C 0.0092(8) 0.1693(7) 0.1211(3) 0.0422(14) Uani 0.525(6) 1 d D U P A 2
H18A H 0.016159 0.090529 0.100970 0.051 Uiso 0.525(6) 1 calc R U P A 2
C17A C -0.0611(8) 0.2702(8) 0.0882(3) 0.0491(15) Uani 0.525(6) 1 d D U P A 2
H17A H -0.098973 0.255640 0.046581 0.059 Uiso 0.525(6) 1 calc R U P A 2
C16A C -0.0769(7) 0.3919(8) 0.1151(3) 0.0407(14) Uani 0.525(6) 1 d D U P A 2
H16A H -0.123929 0.457416 0.092733 0.049 Uiso 0.525(6) 1 calc R U P A 2
C5A C 0.2069(12) 0.1108(6) 0.2835(3) 0.0280(19) Uani 0.525(6) 1 d D U P A 2
C20A C 0.1460(8) 0.0838(5) 0.2199(3) 0.0253(15) Uani 0.525(6) 1 d D U P A 2
C4A C 0.2861(9) 0.0142(5) 0.3188(4) 0.0334(16) Uani 0.525(6) 1 d D U P A 2
C7A C 0.3344(10) 0.1584(8) 0.4050(3) 0.044(2) Uani 0.525(6) 1 d D U P A 2
H7A H 0.379935 0.176890 0.445540 0.053 Uiso 0.525(6) 1 calc R U P A 2
C6A C 0.3508(8) 0.0421(8) 0.3793(3) 0.0379(16) Uani 0.525(6) 1 d D U P A 2
H6A H 0.405767 -0.019755 0.402264 0.046 Uiso 0.525(6) 1 calc R U P A 2
C1A C 0.1601(7) -0.0364(6) 0.1930(3) 0.0291(12) Uani 0.525(6) 1 d D U P A 2
H1A H 0.120376 -0.053808 0.151745 0.035 Uiso 0.525(6) 1 calc R U P A 2
C3A C 0.2974(8) -0.1071(5) 0.2893(3) 0.0358(13) Uani 0.525(6) 1 d D U P A 2
H3A H 0.348218 -0.171840 0.311281 0.043 Uiso 0.525(6) 1 calc R U P A 2
C2A C 0.2339(7) -0.1303(5) 0.2282(4) 0.0314(12) Uani 0.525(6) 1 d D U P A 2
H2A H 0.240910 -0.211053 0.210315 0.038 Uiso 0.525(6) 1 calc R U P A 2

loop_
_atom_site_aniso_label
_atom_site_aniso_U_11
_atom_site_aniso_U_22
_atom_site_aniso_U_33
_atom_site_aniso_U_23
_atom_site_aniso_U_13
_atom_site_aniso_U_12
N8 0.0335(10) 0.0332(11) 0.0283(10) -0.0020(8) 0.0016(8) -0.0015(8)
N4 0.0309(10) 0.0330(11) 0.0321(11) -0.0024(8) 0.0036(8) -0.0005(8)
N9 0.0362(11) 0.0333(11) 0.0290(10) 0.0002(8) 0.0017(8) -0.0024(8)
N5 0.0326(10) 0.0322(11) 0.0292(10) -0.0042(8) 0.0001(8) -0.0012(8)
N12 0.0344(10) 0.0383(12) 0.0289(11) -0.0015(9) 0.0021(8) -0.0056(9)
N1 0.0338(10) 0.0331(11) 0.0319(11) -0.0064(8) 0.0039(8) -0.0036(8)
C26 0.0270(11) 0.0316(12) 0.0274(12) -0.0024(9) 0.0018(9) -0.0030(9)
C32 0.0283(11) 0.0311(12) 0.0279(12) 0.0010(9) 0.0026(9) -0.0033(9)
C25 0.0268(11) 0.0299(12) 0.0298(12) -0.0004(9) 0.0024(9) -0.0013(9)
N7 0.0672(16) 0.0403(14) 0.0430(13) -0.0073(11) -0.0014(11) 0.0099(11)
C23 0.0320(12) 0.0299(13) 0.0349(13) -0.0040(10) 0.0057(10) -0.0015(9)
C38 0.0286(11) 0.0314(12) 0.0282(12) -0.0025(9) 0.0050(9) -0.0037(9)
N6 0.0766(17) 0.0453(14) 0.0343(14) -0.0052(10) -0.0088(11) 0.0095(12)
C31 0.0286(11) 0.0292(12) 0.0285(12) -0.0035(9) 0.0029(9) -0.0043(9)
C9 0.024(2) 0.026(2) 0.026(2) 0.0006(10) 0.0021(10) -0.0001(10)
C29 0.0357(12) 0.0334(13) 0.0282(12) -0.0035(10) 0.0016(9) -0.0014(10)
N2 0.0667(16) 0.0435(15) 0.0516(15) -0.0143(12) 0.0064(12) 0.0031(12)
C37 0.0295(11) 0.0340(13) 0.0247(11) -0.0025(9) 0.0015(9) -0.0057(9)
N3 0.0674(16) 0.0440(15) 0.0498(15) 0.0007(11) 0.0071(12) 0.0110(12)
C21 0.0320(12) 0.0334(13) 0.0357(13) -0.0052(10) 0.0063(10) -0.0031(10)
N11 0.0738(17) 0.0556(16) 0.0351(14) -0.0004(11) -0.0052(12) -0.0024(13)
C27 0.0341(12) 0.0320(13) 0.0284(12) -0.0049(10) 0.0007(9) -0.0027(9)
C33 0.0356(13) 0.0404(14) 0.0292(12) 0.0031(10) -0.0004(10) -0.0033(10)
C35 0.0340(12) 0.0399(14) 0.0293(12) -0.0004(10) 0.0013(10) -0.0059(10)
C5 0.027(2) 0.029(2) 0.029(2) 0.0007(10) 0.0022(10) 0.0002(10)
C30 0.0453(14) 0.0347(14) 0.0296(12) -0.0021(11) -0.0021(10) 0.0035(11)
C24 0.0428(14) 0.0338(14) 0.0374(14) -0.0048(11) 0.0066(11) 0.0019(11)
C28 0.0482(14) 0.0313(13) 0.0329(14) -0.0043(10) -0.0017(11) 0.0032(11)
C10 0.029(2) 0.031(2) 0.030(2) 0.0010(10) 0.0015(10) 0.0002(10)
C22 0.0422(14) 0.0354(15) 0.0369(14) -0.0079(11) 0.0025(11) 0.0001(11)
N10 0.0840(19) 0.0578(17) 0.0488(15) 0.0085(13) -0.0135(14) 0.0085(14)
C36 0.0474(15) 0.0433(15) 0.0311(15) 0.0005(11) -0.0001(11) -0.0051(12)
C20 0.0302(19) 0.0308(19) 0.0308(19) 0.0004(10) 0.0017(10) 0.0008(10)
C34 0.0544(16) 0.0442(16) 0.0309(13) 0.0001(12) -0.0065(11) 0.0006(13)
C15 0.033(2) 0.034(2) 0.034(2) 0.0001(10) 0.0022(10) 0.0001(10)
C8 0.032(2) 0.032(2) 0.032(2) 0.0002(10) 0.0011(10) 0.0023(10)
C19 0.0328(18) 0.0343(18) 0.0342(18) 0.0012(10) 0.0016(10) 0.0007(10)
C4 0.033(2) 0.035(2) 0.034(2) 0.0010(10) 0.0022(10) 0.0004(10)
C11 0.0250(16) 0.0260(15) 0.0251(15) 0.0009(10) 0.0001(10) 0.0007(9)
C7 0.041(2) 0.040(2) 0.040(2) 0.0027(10) 0.0024(10) 0.0035(10)
C6 0.040(2) 0.040(2) 0.040(2) 0.0021(10) 0.0013(10) 0.0019(10)
C1 0.0441(19) 0.0437(19) 0.0436(19) -0.0008(10) 0.0018(10) 0.0025(10)
C3 0.0411(18) 0.0403(17) 0.0409(18) 0.0010(10) 0.0013(10) 0.0017(10)
C13 0.0253(14) 0.0261(15) 0.0256(15) 0.0021(10) -0.0003(10) 0.0009(9)
C14 0.0319(16) 0.0324(16) 0.0322(16) -0.0001(10) 0.0023(10) 0.0001(10)
C2 0.0464(19) 0.0461(19) 0.0468(19) 0.0006(10) 0.0017(10) 0.0020(10)
C12 0.0355(17) 0.0346(17) 0.0360(17) 0.0010(10) 0.0000(10) 0.0024(10)
C18 0.0402(17) 0.0423(17) 0.0401(17) 0.0010(10) 0.0003(10) 0.0018(10)
C17 0.0339(16) 0.0354(17) 0.0319(16) -0.0017(10) 0.0010(9) 0.0017(10)
C16 0.0459(18) 0.0483(18) 0.0452(18) 0.0016(10) 0.0013(10) 0.0012(10)
C9A 0.033(3) 0.034(2) 0.033(2) 0.0000(10) 0.0024(10) -0.0003(10)
C10A 0.030(2) 0.032(2) 0.032(2) 0.0009(10) 0.0020(10) 0.0000(9)
C15A 0.0289(17) 0.0302(17) 0.0315(17) 0.0003(10) 0.0026(9) 0.0004(10)
C8A 0.039(2) 0.039(2) 0.038(2) 0.0004(10) 0.0015(10) 0.0014(10)
C19A 0.0249(15) 0.0267(16) 0.0283(16) 0.0008(10) 0.0016(9) 0.0000(10)
C11A 0.047(2) 0.047(2) 0.048(2) 0.0011(10) 0.0027(10) 0.0019(10)
C13A 0.0486(17) 0.0489(17) 0.0506(17) 0.0023(10) 0.0024(10) 0.0025(10)
C14A 0.0453(18) 0.0460(18) 0.0475(18) 0.0034(10) 0.0020(10) 0.0025(10)
C12A 0.0471(17) 0.0466(17) 0.0467(17) 0.0013(10) 0.0022(10) 0.0025(10)
C18A 0.0426(16) 0.0423(16) 0.0417(16) 0.0025(10) 0.0002(10) 0.0011(10)
C17A 0.0488(17) 0.0489(17) 0.0496(17) 0.0057(10) 0.0003(10) 0.0013(10)
C16A 0.0402(16) 0.0389(16) 0.0431(16) 0.0029(10) 0.0013(10) 0.0025(10)
C5A 0.027(2) 0.029(2) 0.028(2) 0.0006(10) 0.0017(10) -0.0008(9)
C20A 0.0252(17) 0.0252(17) 0.0256(17) 0.0011(9) 0.0007(9) 0.0008(10)
C4A 0.0327(18) 0.0344(18) 0.0329(18) 0.0017(10) 0.0012(10) 0.0008(9)
C7A 0.046(2) 0.044(2) 0.043(2) 0.0016(10) 0.0019(10) 0.0008(10)
C6A 0.0387(18) 0.0381(18) 0.0369(18) 0.0011(10) 0.0009(10) 0.0003(10)
C1A 0.0298(14) 0.0288(15) 0.0288(14) 0.0020(10) -0.0002(9) 0.0015(9)
C3A 0.0357(16) 0.0359(16) 0.0359(16) 0.0026(10) 0.0009(10) 0.0018(9)
C2A 0.0321(15) 0.0309(15) 0.0313(15) 0.0015(10) -0.0002(10) 0.0017(9)

loop_
_atom_type_symbol
_atom_type_description
_atom_type_scat_dispersion_real
_atom_type_scat_dispersion_imag
_atom_type_scat_source
C C 0.0181 0.0091 'International Tables Vol C Tables 4.2.6.8 and 6.1.1.4'
H H 0.0000 0.0000 'International Tables Vol C Tables 4.2.6.8 and 6.1.1.4'
N N 0.0311 0.0180 'International Tables Vol C Tables 4.2.6.8 and 6.1.1.4'

loop_
_geom_angle_atom_site_label_1
_geom_angle_atom_site_label_2
_geom_angle_atom_site_label_3
_geom_angle
_geom_angle_site_symmetry_1
_geom_angle_site_symmetry_3
_geom_angle_publ_flag
C29 N8 C31 115.9(2) . . ?
C23 N4 C25 115.5(2) . . ?
C33 N9 C32 115.7(2) . . ?
C27 N5 C26 116.0(2) . . ?
C35 N12 C37 115.7(2) . . ?
C21 N1 C38 115.8(2) . . ?
N5 C26 C25 118.4(2) . . ?
N5 C26 C31 121.6(2) . . ?
C31 C26 C25 120.1(2) . . ?
N9 C32 C31 118.3(2) . . ?
N9 C32 C37 121.8(2) . . ?
C37 C32 C31 119.9(2) . . ?
N4 C25 C26 117.9(2) . . ?
N4 C25 C38 121.6(2) . . ?
C38 C25 C26 120.5(2) . . ?
N4 C23 C21 122.6(2) . . ?
N4 C23 C24 117.8(2) . . ?
C21 C23 C24 119.6(2) . . ?
N1 C38 C25 122.1(2) . . ?
N1 C38 C37 118.3(2) . . ?
C25 C38 C37 119.5(2) . . ?
N8 C31 C26 121.8(2) . . ?
N8 C31 C32 118.6(2) . . ?
C26 C31 C32 119.5(2) . . ?
C5 C9 C10 115.2(7) . . ?
C8 C9 C5 123.0(7) . . ?
C8 C9 C10 121.8(7) . . ?
N8 C29 C27 122.2(2) . . ?
N8 C29 C30 117.8(2) . . ?
C27 C29 C30 120.0(2) . . ?
N12 C37 C32 121.8(2) . . ?
N12 C37 C38 117.7(2) . . ?
C32 C37 C38 120.5(2) . . ?
N1 C21 C23 122.3(2) . . ?
N1 C21 C22 118.2(2) . . ?
C23 C21 C22 119.5(2) . . ?
N5 C27 C29 122.5(2) . . ?
N5 C27 C28 117.8(2) . . ?
C29 C27 C28 119.7(2) . . ?
N9 C33 C35 122.6(2) . . ?
N9 C33 C34 118.2(2) . . ?
C35 C33 C34 119.1(2) . . ?
N12 C35 C33 122.4(2) . . ?
N12 C35 C36 117.3(2) . . ?
C33 C35 C36 120.3(2) . . ?
C9 C5 C20 125.8(7) . . ?
C9 C5 C4 114.9(6) . . ?
C20 C5 C4 119.4(6) . . ?
N7 C30 C29 177.4(3) . . ?
N3 C24 C23 176.8(3) . . ?
N6 C28 C27 175.8(3) . . ?
C15 C10 C9 121.3(6) . . ?
C11 C10 C9 122.9(6) . . ?
C11 C10 C15 115.9(6) . . ?
N2 C22 C21 176.2(3) . . ?
N11 C36 C35 175.5(3) . . ?
C5 C20 C19 117.1(5) . . ?
C1 C20 C5 118.3(7) . . ?
C1 C20 C19 124.6(7) . . ?
N10 C34 C33 176.5(3) . . ?
C10 C15 C19 121.9(6) . . ?
C14 C15 C10 123.9(7) . . ?
C14 C15 C19 114.2(6) . . ?
C9 C8 H8 120.4 . . ?
C7 C8 C9 119.3(7) . . ?
C7 C8 H8 120.4 . . ?
C15 C19 C20 118.7(5) . . ?
C18 C19 C20 117.8(7) . . ?
C18 C19 C15 123.5(7) . . ?
C6 C4 C5 120.6(6) . . ?
C6 C4 C3 119.4(6) . . ?
C3 C4 C5 120.0(7) . . ?
C10 C11 H11 118.1 . . ?
C10 C11 C12 123.9(6) . . ?
C12 C11 H11 118.1 . . ?
C8 C7 H7 119.6 . . ?
C6 C7 C8 120.7(6) . . ?
C6 C7 H7 119.6 . . ?
C4 C6 H6 119.2 . . ?
C7 C6 C4 121.5(6) . . ?
C7 C6 H6 119.2 . . ?
C20 C1 H1 118.9 . . ?
C20 C1 C2 122.2(7) . . ?
C2 C1 H1 118.9 . . ?
C4 C3 H3 121.2 . . ?
C2 C3 C4 117.7(6) . . ?
C2 C3 H3 121.2 . . ?
C14 C13 H13 118.9 . . ?
C12 C13 H13 118.9 . . ?
C12 C13 C14 122.3(5) . . ?
C13 C14 C15 115.4(6) . . ?
C16 C14 C15 124.2(7) . . ?
C16 C14 C13 120.4(6) . . ?
C1 C2 H2 118.8 . . ?
C3 C2 C1 122.5(6) . . ?
C3 C2 H2 118.8 . . ?
C11 C12 H12 120.7 . . ?
C13 C12 C11 118.7(6) . . ?
C13 C12 H12 120.7 . . ?
C19 C18 H18 120.3 . . ?
C19 C18 C17 119.4(7) . . ?
C17 C18 H18 120.3 . . ?
C18 C17 H17 120.2 . . ?
C16 C17 C18 119.6(5) . . ?
C16 C17 H17 120.2 . . ?
C14 C16 C17 119.1(6) . . ?
C14 C16 H16 120.5 . . ?
C17 C16 H16 120.5 . . ?
C8A C9A C10A 122.1(7) . . ?
C8A C9A C5A 113.8(7) . . ?
C5A C9A C10A 124.0(7) . . ?
C15A C10A C9A 116.9(6) . . ?
C11A C10A C9A 122.5(7) . . ?
C11A C10A C15A 120.5(6) . . ?
C10A C15A C19A 121.6(5) . . ?
C14A C15A C10A 118.0(6) . . ?
C14A C15A C19A 120.4(6) . . ?
C9A C8A H8A 118.3 . . ?
C9A C8A C7A 123.4(7) . . ?
C7A C8A H8A 118.3 . . ?
C15A C19A C20A 120.7(4) . . ?
C18A C19A C15A 116.6(6) . . ?
C18A C19A C20A 122.6(6) . . ?
C10A C11A H11A 118.1 . . ?
C10A C11A C12A 123.9(7) . . ?
C12A C11A H11A 118.1 . . ?
C14A C13A H13A 118.5 . . ?
C12A C13A H13A 118.5 . . ?
C12A C13A C14A 123.0(6) . . ?
C15A C14A C13A 118.6(6) . . ?
C16A C14A C15A 123.3(7) . . ?
C16A C14A C13A 118.1(6) . . ?
C11A C12A H12A 122.0 . . ?
C13A C12A C11A 115.9(6) . . ?
C13A C12A H12A 122.0 . . ?
C19A C18A H18A 119.7 . . ?
C19A C18A C17A 120.6(6) . . ?
C17A C18A H18A 119.7 . . ?
C18A C17A H17A 118.4 . . ?
C16A C17A C18A 123.2(6) . . ?
C16A C17A H17A 118.4 . . ?
C14A C16A C17A 115.8(5) . . ?
C14A C16A H16A 122.1 . . ?
C17A C16A H16A 122.1 . . ?
C20A C5A C9A 118.0(6) . . ?
C4A C5A C9A 122.4(6) . . ?
C4A C5A C20A 119.6(6) . . ?
C5A C20A C19A 118.8(5) . . ?
C1A C20A C19A 120.8(5) . . ?
C1A C20A C5A 120.4(6) . . ?
C6A C4A C5A 119.4(5) . . ?
C6A C4A C3A 122.7(6) . . ?
C3A C4A C5A 117.9(6) . . ?
C8A C7A H7A 119.6 . . ?
C6A C7A C8A 120.8(6) . . ?
C6A C7A H7A 119.6 . . ?
C4A C6A H6A 120.0 . . ?
C7A C6A C4A 120.0(6) . . ?
C7A C6A H6A 120.0 . . ?
C20A C1A H1A 120.3 . . ?
C20A C1A C2A 119.3(5) . . ?
C2A C1A H1A 120.3 . . ?
C4A C3A H3A 119.6 . . ?
C2A C3A C4A 120.8(5) . . ?
C2A C3A H3A 119.6 . . ?
C1A C2A H2A 119.1 . . ?
C3A C2A C1A 121.9(5) . . ?
C3A C2A H2A 119.1 . . ?

loop_
_geom_bond_atom_site_label_1
_geom_bond_atom_site_label_2
_geom_bond_distance
_geom_bond_site_symmetry_2
_geom_bond_publ_flag
N8 C31 1.341(3) . ?
N8 C29 1.331(3) . ?
N4 C25 1.353(3) . ?
N4 C23 1.323(3) . ?
N9 C32 1.346(3) . ?
N9 C33 1.325(3) . ?
N5 C26 1.348(3) . ?
N5 C27 1.320(3) . ?
N12 C37 1.350(3) . ?
N12 C35 1.323(3) . ?
N1 C38 1.345(3) . ?
N1 C21 1.321(3) . ?
C26 C25 1.454(3) . ?
C26 C31 1.415(3) . ?
C32 C31 1.462(3) . ?
C32 C37 1.406(3) . ?
C25 C38 1.405(3) . ?
N7 C30 1.142(3) . ?
C23 C21 1.411(3) . ?
C23 C24 1.440(4) . ?
C38 C37 1.458(3) . ?
N6 C28 1.145(3) . ?
C9 C5 1.422(9) . ?
C9 C10 1.481(9) . ?
C9 C8 1.399(9) . ?
C29 C27 1.410(4) . ?
C29 C30 1.444(3) . ?
N2 C22 1.148(3) . ?
N3 C24 1.145(4) . ?
C21 C22 1.445(3) . ?
N11 C36 1.143(3) . ?
C27 C28 1.445(3) . ?
C33 C35 1.404(4) . ?
C33 C34 1.442(4) . ?
C35 C36 1.448(3) . ?
C5 C20 1.436(9) . ?
C5 C4 1.448(9) . ?
C10 C15 1.427(9) . ?
C10 C11 1.378(8) . ?
N10 C34 1.139(4) . ?
C20 C19 1.489(9) . ?
C20 C1 1.359(8) . ?
C15 C19 1.426(9) . ?
C15 C14 1.422(8) . ?
C8 H8 0.9300 . ?
C8 C7 1.390(10) . ?
C19 C18 1.377(8) . ?
C4 C6 1.410(9) . ?
C4 C3 1.438(9) . ?
C11 H11 0.9300 . ?
C11 C12 1.392(8) . ?
C7 H7 0.9300 . ?
C7 C6 1.349(10) . ?
C6 H6 0.9300 . ?
C1 H1 0.9300 . ?
C1 C2 1.417(10) . ?
C3 H3 0.9300 . ?
C3 C2 1.361(10) . ?
C13 H13 0.9300 . ?
C13 C14 1.423(9) . ?
C13 C12 1.393(8) . ?
C14 C16 1.373(9) . ?
C2 H2 0.9300 . ?
C12 H12 0.9300 . ?
C18 H18 0.9300 . ?
C18 C17 1.407(10) . ?
C17 H17 0.9300 . ?
C17 C16 1.409(9) . ?
C16 H16 0.9300 . ?
C9A C10A 1.457(9) . ?
C9A C8A 1.384(9) . ?
C9A C5A 1.445(8) . ?
C10A C15A 1.414(8) . ?
C10A C11A 1.375(8) . ?
C15A C19A 1.435(8) . ?
C15A C14A 1.407(7) . ?
C8A H8A 0.9300 . ?
C8A C7A 1.427(9) . ?
C19A C18A 1.396(7) . ?
C19A C20A 1.483(8) . ?
C11A H11A 0.9300 . ?
C11A C12A 1.375(9) . ?
C13A H13A 0.9300 . ?
C13A C14A 1.426(9) . ?
C13A C12A 1.395(10) . ?
C14A C16A 1.371(9) . ?
C12A H12A 0.9300 . ?
C18A H18A 0.9300 . ?
C18A C17A 1.408(9) . ?
C17A H17A 0.9300 . ?
C17A C16A 1.404(9) . ?
C16A H16A 0.9300 . ?
C5A C20A 1.434(8) . ?
C5A C4A 1.425(8) . ?
C20A C1A 1.389(7) . ?
C4A C6A 1.383(9) . ?
C4A C3A 1.419(7) . ?
C7A H7A 0.9300 . ?
C7A C6A 1.345(9) . ?
C6A H6A 0.9300 . ?
C1A H1A 0.9300 . ?
C1A C2A 1.388(8) . ?
C3A H3A 0.9300 . ?
C3A C2A 1.383(8) . ?
C2A H2A 0.9300 . ?

loop_
_geom_torsion_atom_site_label_1
_geom_torsion_atom_site_label_2
_geom_torsion_atom_site_label_3
_geom_torsion_atom_site_label_4
_geom_torsion
_geom_torsion_site_symmetry_1
_geom_torsion_site_symmetry_2
_geom_torsion_site_symmetry_3
_geom_torsion_site_symmetry_4
_geom_torsion_publ_flag
N8 C29 C27 N5 -0.3(4) . . . . ?
N8 C29 C27 C28 -178.2(2) . . . . ?
N4 C25 C38 N1 0.2(3) . . . . ?
N4 C25 C38 C37 -179.58(19) . . . . ?
N4 C23 C21 N1 0.0(4) . . . . ?
N4 C23 C21 C22 179.7(2) . . . . ?
N9 C32 C31 N8 3.3(3) . . . . ?
N9 C32 C31 C26 -178.25(19) . . . . ?
N9 C32 C37 N12 -0.2(3) . . . . ?
N9 C32 C37 C38 -179.92(19) . . . . ?
N9 C33 C35 N12 0.7(4) . . . . ?
N9 C33 C35 C36 -178.5(2) . . . . ?
N5 C26 C25 N4 -0.4(3) . . . . ?
N5 C26 C25 C38 178.17(19) . . . . ?
N5 C26 C31 N8 -1.6(3) . . . . ?
N5 C26 C31 C32 -179.95(19) . . . . ?
N1 C38 C37 N12 -1.5(3) . . . . ?
N1 C38 C37 C32 178.30(19) . . . . ?
C26 N5 C27 C29 -0.7(3) . . . . ?
C26 N5 C27 C28 177.2(2) . . . . ?
C26 C25 C38 N1 -178.31(19) . . . . ?
C26 C25 C38 C37 1.9(3) . . . . ?
C32 N9 C33 C35 0.1(3) . . . . ?
C32 N9 C33 C34 179.1(2) . . . . ?
C25 N4 C23 C21 0.7(3) . . . . ?
C25 N4 C23 C24 -178.1(2) . . . . ?
C25 C26 C31 N8 176.59(19) . . . . ?
C25 C26 C31 C32 -1.8(3) . . . . ?
C25 C38 C37 N12 178.32(19) . . . . ?
C25 C38 C37 C32 -1.9(3) . . . . ?
C23 N4 C25 C26 177.76(19) . . . . ?
C23 N4 C25 C38 -0.8(3) . . . . ?
C38 N1 C21 C23 -0.6(3) . . . . ?
C38 N1 C21 C22 179.7(2) . . . . ?
C31 N8 C29 C27 0.4(3) . . . . ?
C31 N8 C29 C30 -177.5(2) . . . . ?
C31 C26 C25 N4 -178.65(19) . . . . ?
C31 C26 C25 C38 -0.1(3) . . . . ?
C31 C32 C37 N12 179.83(19) . . . . ?
C31 C32 C37 C38 0.1(3) . . . . ?
C9 C5 C20 C19 1.3(13) . . . . ?
C9 C5 C20 C1 -179.2(9) . . . . ?
C9 C5 C4 C6 -1.1(12) . . . . ?
C9 C5 C4 C3 179.4(8) . . . . ?
C9 C10 C15 C19 1.6(12) . . . . ?
C9 C10 C15 C14 -178.4(8) . . . . ?
C9 C10 C11 C12 177.7(8) . . . . ?
C9 C8 C7 C6 -0.1(12) . . . . ?
C29 N8 C31 C26 0.5(3) . . . . ?
C29 N8 C31 C32 178.91(19) . . . . ?
C37 N12 C35 C33 -1.2(3) . . . . ?
C37 N12 C35 C36 178.0(2) . . . . ?
C37 C32 C31 N8 -176.6(2) . . . . ?
C37 C32 C31 C26 1.8(3) . . . . ?
C21 N1 C38 C25 0.5(3) . . . . ?
C21 N1 C38 C37 -179.69(19) . . . . ?
C27 N5 C26 C25 -176.6(2) . . . . ?
C27 N5 C26 C31 1.6(3) . . . . ?
C33 N9 C32 C31 179.63(19) . . . . ?
C33 N9 C32 C37 -0.4(3) . . . . ?
C35 N12 C37 C32 0.9(3) . . . . ?
C35 N12 C37 C38 -179.30(19) . . . . ?
C5 C9 C10 C15 -2.5(14) . . . . ?
C5 C9 C10 C11 179.1(9) . . . . ?
C5 C9 C8 C7 -0.7(15) . . . . ?
C5 C20 C19 C15 -2.3(10) . . . . ?
C5 C20 C19 C18 179.7(6) . . . . ?
C5 C20 C1 C2 -0.6(10) . . . . ?
C5 C4 C6 C7 0.4(11) . . . . ?
C5 C4 C3 C2 0.1(10) . . . . ?
C30 C29 C27 N5 177.6(2) . . . . ?
C30 C29 C27 C28 -0.3(3) . . . . ?
C24 C23 C21 N1 178.8(2) . . . . ?
C24 C23 C21 C22 -1.6(3) . . . . ?
C10 C9 C5 C20 1.0(16) . . . . ?
C10 C9 C5 C4 -178.9(8) . . . . ?
C10 C9 C8 C7 179.5(9) . . . . ?
C10 C15 C19 C20 0.9(10) . . . . ?
C10 C15 C19 C18 178.8(7) . . . . ?
C10 C15 C14 C13 0.3(9) . . . . ?
C10 C15 C14 C16 179.4(7) . . . . ?
C10 C11 C12 C13 0.9(9) . . . . ?
C20 C5 C4 C6 179.0(7) . . . . ?
C20 C5 C4 C3 -0.5(12) . . . . ?
C20 C19 C18 C17 -178.8(5) . . . . ?
C20 C1 C2 C3 0.3(10) . . . . ?
C34 C33 C35 N12 -178.3(2) . . . . ?
C34 C33 C35 C36 2.5(4) . . . . ?
C15 C10 C11 C12 -0.8(11) . . . . ?
C15 C19 C18 C17 3.2(9) . . . . ?
C15 C14 C16 C17 0.2(9) . . . . ?
C8 C9 C5 C20 -178.8(9) . . . . ?
C8 C9 C5 C4 1.3(15) . . . . ?
C8 C9 C10 C15 177.3(9) . . . . ?
C8 C9 C10 C11 -1.1(16) . . . . ?
C8 C7 C6 C4 0.3(11) . . . . ?
C19 C20 C1 C2 178.8(6) . . . . ?
C19 C15 C14 C13 -179.6(5) . . . . ?
C19 C15 C14 C16 -0.5(9) . . . . ?
C19 C18 C17 C16 -3.5(8) . . . . ?
C4 C5 C20 C19 -178.8(7) . . . . ?
C4 C5 C20 C1 0.7(11) . . . . ?
C4 C3 C2 C1 0.0(10) . . . . ?
C11 C10 C15 C19 -179.9(6) . . . . ?
C11 C10 C15 C14 0.2(11) . . . . ?
C6 C4 C3 C2 -179.3(6) . . . . ?
C1 C20 C19 C15 178.3(6) . . . . ?
C1 C20 C19 C18 0.2(10) . . . . ?
C3 C4 C6 C7 179.8(6) . . . . ?
C13 C14 C16 C17 179.3(5) . . . . ?
C14 C15 C19 C20 -179.2(5) . . . . ?
C14 C15 C19 C18 -1.2(9) . . . . ?
C14 C13 C12 C11 -0.3(8) . . . . ?
C12 C13 C14 C15 -0.2(8) . . . . ?
C12 C13 C14 C16 -179.4(5) . . . . ?
C18 C17 C16 C14 1.8(8) . . . . ?
C9A C10A C15A C19A 0.1(11) . . . . ?
C9A C10A C15A C14A -178.8(8) . . . . ?
C9A C10A C11A C12A 180.0(8) . . . . ?
C9A C8A C7A C6A -3.4(13) . . . . ?
C9A C5A C20A C19A 1.6(11) . . . . ?
C9A C5A C20A C1A -178.5(8) . . . . ?
C9A C5A C4A C6A -2.5(12) . . . . ?
C9A C5A C4A C3A 178.5(8) . . . . ?
C10A C9A C8A C7A -175.7(9) . . . . ?
C10A C9A C5A C20A -1.6(16) . . . . ?
C10A C9A C5A C4A 178.5(9) . . . . ?
C10A C15A C19A C18A -179.7(6) . . . . ?
C10A C15A C19A C20A 0.0(9) . . . . ?
C10A C15A C14A C13A -2.1(9) . . . . ?
C10A C15A C14A C16A 179.6(6) . . . . ?
C10A C11A C12A C13A -0.2(10) . . . . ?
C15A C10A C11A C12A 0.0(11) . . . . ?
C15A C19A C18A C17A 0.6(8) . . . . ?
C15A C19A C20A C5A -0.9(8) . . . . ?
C15A C19A C20A C1A 179.2(5) . . . . ?
C15A C14A C16A C17A -0.4(9) . . . . ?
C8A C9A C10A C15A 178.8(9) . . . . ?
C8A C9A C10A C11A -1.2(16) . . . . ?
C8A C9A C5A C20A -179.8(8) . . . . ?
C8A C9A C5A C4A 0.3(15) . . . . ?
C8A C7A C6A C4A 1.0(10) . . . . ?
C19A C15A C14A C13A 179.0(5) . . . . ?
C19A C15A C14A C16A 0.7(9) . . . . ?
C19A C18A C17A C16A -0.2(9) . . . . ?
C19A C20A C1A C2A 179.8(5) . . . . ?
C11A C10A C15A C19A -179.9(6) . . . . ?
C11A C10A C15A C14A 1.2(10) . . . . ?
C13A C14A C16A C17A -178.7(5) . . . . ?
C14A C15A C19A C18A -0.8(8) . . . . ?
C14A C15A C19A C20A 178.9(5) . . . . ?
C14A C13A C12A C11A -0.7(9) . . . . ?
C12A C13A C14A C15A 1.9(9) . . . . ?
C12A C13A C14A C16A -179.7(5) . . . . ?
C18A C19A C20A C5A 178.7(6) . . . . ?
C18A C19A C20A C1A -1.1(8) . . . . ?
C18A C17A C16A C14A 0.1(8) . . . . ?
C5A C9A C10A C15A 0.7(15) . . . . ?
C5A C9A C10A C11A -179.3(9) . . . . ?
C5A C9A C8A C7A 2.6(14) . . . . ?
C5A C20A C1A C2A -0.1(8) . . . . ?
C5A C4A C6A C7A 1.8(10) . . . . ?
C5A C4A C3A C2A 0.2(9) . . . . ?
C20A C19A C18A C17A -179.1(5) . . . . ?
C20A C5A C4A C6A 177.6(6) . . . . ?
C20A C5A C4A C3A -1.4(10) . . . . ?
C20A C1A C2A C3A -1.2(7) . . . . ?
C4A C5A C20A C19A -178.4(6) . . . . ?
C4A C5A C20A C1A 1.4(10) . . . . ?
C4A C3A C2A C1A 1.2(8) . . . . ?
C6A C4A C3A C2A -178.9(5) . . . . ?
C3A C4A C6A C7A -179.2(6) . . . . ?

loop_
_smtbx_masks_void_nr
_smtbx_masks_void_average_x
_smtbx_masks_void_average_y
_smtbx_masks_void_average_z
_smtbx_masks_void_volume
_smtbx_masks_void_count_electrons
_smtbx_masks_void_content
1 -0.400 0.000 0.000 91.9 49.1 ?
2 0.000 0.000 0.500 103.0 49.4 ?
